data_2200935
loop_
_publ_author_name
'Kissick, Judith L.'
'Chippindale, Ann M.'

_publ_section_title
;
 [NH~3~(CH~2~)~3~NH~3~][Ga(P~2~O~7~)(H~2~PO~4~)]: a new organically
 templated gallium phosphate-diphosphate
;
_journal_issue 3
_journal_name_full 'Acta Crystallographica Section E'
_journal_page_first m80
_journal_page_last m82
_journal_paper_doi 10.1107/S1600536802001344
_journal_volume 58
_journal_year 2002
_chemical_formula_iupac '(C3 H12 N2) [Ga (P2 O7) (H2 P O4)]'
_chemical_formula_moiety 'C3 H12 N2 1+, Ga H2 O11 P3 1-'
_chemical_formula_structural 'C3 H14 Ga N2 O11 P3'
_chemical_formula_sum 'C3 H14 Ga N2 O11 P3'
_chemical_formula_weight 416.79
_space_group_IT_number 15
_symmetry_cell_setting monoclinic
_symmetry_space_group_name_Hall '-C 2yc'
_symmetry_space_group_name_H-M 'C 1 2/c 1'
_cell_angle_alpha 90
_cell_angle_beta 102.007(5)
_cell_angle_gamma 90
_cell_formula_units_Z 4
_cell_length_a 8.5390(7)
_cell_length_b 15.9795(15)
_cell_length_c 9.2826(6)
_cell_measurement_reflns_used 23
_cell_measurement_temperature 293(2)
_cell_measurement_theta_max 27
_cell_measurement_theta_min 10
_cell_volume 1238.89(18)
_computing_cell_refinement 'XCAD4 (Harms, 1995)'
_computing_data_collection
;
CAD-4 EXPRESS (Enraf-Nonius, 1994)
;
_computing_molecular_graphics 'ATOMS (Shape Software, 1998)'
_computing_publication_material 'WinGX (Farrugia, 1999)'
_computing_structure_refinement 'SHELXL97 (Sheldrick, 1997b)'
_computing_structure_solution 'SHELXS97 (Sheldrick, 1997a)'
_diffrn_measured_fraction_theta_full .998
_diffrn_measured_fraction_theta_max .998
_diffrn_measurement_device_type 'Enraf-Nonius CAD-4'
_diffrn_measurement_method 'Serial Detector'
_diffrn_radiation_monochromator graphite
_diffrn_radiation_type CuK\a
_diffrn_radiation_wavelength 1.54180
_diffrn_reflns_av_R_equivalents .0355
_diffrn_reflns_av_sigmaI/netI .0389
_diffrn_reflns_limit_h_max 10
_diffrn_reflns_limit_h_min -10
_diffrn_reflns_limit_k_max 19
_diffrn_reflns_limit_k_min -19
_diffrn_reflns_limit_l_max 0
_diffrn_reflns_limit_l_min -11
_diffrn_reflns_number 2586
_diffrn_reflns_theta_full 74.23
_diffrn_reflns_theta_max 74.23
_diffrn_reflns_theta_min 5.54
_diffrn_standards_decay_% 2.79
_diffrn_standards_interval_time 60
_diffrn_standards_number 3
_exptl_absorpt_coefficient_mu 7.361
_exptl_absorpt_correction_T_max .8094
_exptl_absorpt_correction_T_min .6750
_exptl_absorpt_correction_type empirical
_exptl_absorpt_process_details '(North et al., 1968)'
_exptl_crystal_colour colourless
_exptl_crystal_density_diffrn 2.235
_exptl_crystal_density_method 'not measured'
_exptl_crystal_description needle
_exptl_crystal_F_000 840
_exptl_crystal_size_max .3
_exptl_crystal_size_mid .05
_exptl_crystal_size_min .03
_refine_diff_density_max .757
_refine_diff_density_min -.86
_refine_ls_extinction_method none
_refine_ls_goodness_of_fit_ref 1.112
_refine_ls_hydrogen_treatment mixed
_refine_ls_matrix_type full
_refine_ls_number_parameters 99
_refine_ls_number_reflns 1267
_refine_ls_number_restraints 1
_refine_ls_restrained_S_all 1.113
_refine_ls_R_factor_all .0372
_refine_ls_R_factor_gt .0279
_refine_ls_shift/su_max .002
_refine_ls_shift/su_mean .000
_refine_ls_structure_factor_coef Fsqd
_refine_ls_weighting_details 'calc w = 1/[\s^2^(Fo^2^)+(0.0406P)^2^+1.2495P] where P = (Fo^2^+2Fc^2^)/3'
_refine_ls_weighting_scheme calc
_refine_ls_wR_factor_gt .0700
_refine_ls_wR_factor_ref .0743
_reflns_number_gt 1082
_reflns_number_total 1267
_reflns_threshold_expression I>2\s(I)
_cod_data_source_file na6132.cif
_cod_data_source_block I
_cod_original_cell_volume 1238.89(17)
_cod_original_sg_symbol_H-M 'C 2/c'
_cod_database_code 2200935
_cod_database_fobs_code 2200935

loop_
_symmetry_equiv_pos_as_xyz
'x, y, z'
'-x, y, -z+1/2'
'x+1/2, y+1/2, z'
'-x+1/2, y+1/2, -z+1/2'
'-x, -y, -z'
'x, -y, z-1/2'
'-x+1/2, -y+1/2, -z'
'x+1/2, -y+1/2, z-1/2'

loop_
_atom_site_label
_atom_site_fract_x
_atom_site_fract_y
_atom_site_fract_z
_atom_site_U_iso_or_equiv
_atom_site_adp_type
_atom_site_calc_flag
_atom_site_refinement_flags
_atom_site_occupancy
_atom_site_disorder_assembly
_atom_site_disorder_group
_atom_site_type_symbol
Ga1 .0000 .0000 .0000 .00394(14) Uani d S 1 . . Ga
P1 .0000 .14771(5) -.2500 .00442(18) Uani d S 1 . . P
P2 -.16711(6) .10312(3) .22366(6) .00409(16) Uani d . 1 . . P
O1 -.0496(2) .09882(10) -.12939(19) .0108(4) Uani d . 1 . . O
O2 .1388(2) .20867(10) -.1748(2) .0107(4) Uani d D 1 . . O
H1 .163(5) .2560(19) -.231(4) .057(14) Uiso d D 1 . . H
O3 -.16159(19) .03811(10) .10564(18) .0075(3) Uani d . 1 . . O
O4 .17472(19) .06243(10) .12872(17) .0078(3) Uani d . 1 . . O
O5 -.2987(2) .16654(10) .18000(19) .0116(4) Uani d . 1 . . O
O6 .0000 .15381(13) .2500 .0072(5) Uani d S 1 . . O
N1 .0852(3) .36775(15) .0096(2) .0154(5) Uani d . 1 . . N
H2 .1367 .3211 .0438 .019 Uiso calc R 1 . . H
H3 .1475 .3987 -.0352 .019 Uiso calc R 1 . . H
H4 -.0044 .3547 -.0544 .019 Uiso calc R 1 . . H
C1 .0448(4) .41581(17) .1339(3) .0192(6) Uani d . 1 . . C
H5 -.0438 .4532 .0959 .023 Uiso calc R 1 . . H
H6 .1360 .4499 .1784 .023 Uiso calc R 1 . . H
C2 .0000 .3607(2) .2500 .0166(7) Uani d S 1 . . C
H7 -.0896 .3252 .2068 .020 Uiso calc PR .50 . . H
H8 .0896 .3252 .2932 .020 Uiso calc PR .50 . . H

loop_
_atom_site_aniso_label
_atom_site_aniso_U_11
_atom_site_aniso_U_22
_atom_site_aniso_U_33
_atom_site_aniso_U_12
_atom_site_aniso_U_13
_atom_site_aniso_U_23
Ga1 .0049(2) .0041(2) .0037(2) -.00099(13) .00279(15) -.00090(14)
P1 .0062(4) .0026(3) .0046(4) .000 .0015(3) .000
P2 .0043(3) .0040(3) .0043(3) .00169(19) .0015(2) .0002(2)
O1 .0160(9) .0075(8) .0108(8) .0004(6) .0070(7) .0043(7)
O2 .0107(8) .0076(8) .0126(8) -.0044(6) -.0003(7) -.0004(7)
O3 .0081(8) .0074(8) .0083(8) -.0019(6) .0048(6) -.0032(6)
O4 .0079(8) .0109(8) .0057(8) -.0032(6) .0037(6) -.0032(7)
O5 .0101(8) .0098(8) .0133(9) .0074(6) -.0009(7) -.0007(7)
O6 .0071(11) .0022(10) .0120(12) .000 .0015(9) .000
N1 .0122(10) .0241(11) .0109(11) .0013(9) .0048(9) .0028(9)
C1 .0274(14) .0155(12) .0175(14) -.0050(10) .0109(12) -.0018(11)
C2 .0238(19) .0135(16) .0164(18) .000 .0130(16) .000

loop_
_atom_type_symbol
_atom_type_description
_atom_type_scat_dispersion_real
_atom_type_scat_dispersion_imag
_atom_type_scat_source
C C .0181 .0091 'International Tables Vol C Tables 4.2.6.8 and 6.1.1.4'
H H .0000 .0000 'International Tables Vol C Tables 4.2.6.8 and 6.1.1.4'
Ga Ga -1.2846 .7763 'International Tables Vol C Tables 4.2.6.8 and 6.1.1.4'
N N .0311 .0180 'International Tables Vol C Tables 4.2.6.8 and 6.1.1.4'
O O .0492 .0322 'International Tables Vol C Tables 4.2.6.8 and 6.1.1.4'
P P .2955 .4335 'International Tables Vol C Tables 4.2.6.8 and 6.1.1.4'

loop_
_geom_angle_atom_site_label_1
_geom_angle_atom_site_label_2
_geom_angle_atom_site_label_3
_geom_angle_site_symmetry_1
_geom_angle_site_symmetry_3
_geom_angle
_geom_angle_publ_flag
O1 Ga1 O1 5 . 180 yes
O3 Ga1 O3 5 . 180 yes
O4 Ga1 O4 . 5 180 yes
O3 Ga1 O1 5 5 88.36(7) no
O3 Ga1 O1 . 5 91.64(7) yes
O3 Ga1 O1 5 . 91.64(7) no
O3 Ga1 O1 . . 88.36(7) yes
O3 Ga1 O4 5 . 86.42(7) no
O3 Ga1 O4 . . 93.58(7) yes
O1 Ga1 O4 5 . 89.79(7) no
O1 Ga1 O4 . . 90.21(7) yes
O3 Ga1 O4 5 5 93.58(7) no
O3 Ga1 O4 . 5 86.42(7) yes
O1 Ga1 O4 5 5 90.21(7) no
O1 Ga1 O4 . 5 89.79(7) yes
O1 P1 O1 2_554 . 117.08(14) yes
O1 P1 O2 2_554 . 110.44(9) yes
O1 P1 O2 . . 107.11(9) yes
O1 P1 O2 2_554 2_554 107.11(9) no
O1 P1 O2 . 2_554 110.44(9) no
O2 P1 O2 . 2_554 103.88(13) yes
O5 P2 O3 . . 113.59(10) yes
O5 P2 O4 . 2 111.03(10) yes
O3 P2 O4 . 2 111.65(9) yes
O5 P2 O6 . . 106.84(10) yes
O3 P2 O6 . . 107.07(8) yes
O4 P2 O6 2 . 106.16(7) yes
P1 O1 Ga1 . . 144.43(11) yes
P1 O2 H1 . . 118(3) ?
P2 O3 Ga1 . . 135.12(10) yes
P2 O4 Ga1 2 . 126.05(10) yes
P2 O6 P2 . 2 119.78(14) yes
C1 N1 H2 . . 109.5 ?
C1 N1 H3 . . 109.5 ?
H2 N1 H3 . . 109.5 ?
C1 N1 H4 . . 109.5 ?
H2 N1 H4 . . 109.5 ?
H3 N1 H4 . . 109.5 ?
N1 C1 C2 . . 112.9(2) yes
N1 C1 H5 . . 109.0 ?
C2 C1 H5 . . 109.0 ?
N1 C1 H6 . . 109.0 ?
C2 C1 H6 . . 109.0 ?
H5 C1 H6 . . 107.8 ?
C1 C2 C1 2 . 108.2(3) yes
C1 C2 H7 2 . 110.1 ?
C1 C2 H7 . . 110.1 ?
C1 C2 H8 2 . 110.1 ?
C1 C2 H8 . . 110.1 ?
H7 C2 H8 . . 108.4 ?

loop_
_geom_bond_atom_site_label_1
_geom_bond_atom_site_label_2
_geom_bond_site_symmetry_2
_geom_bond_distance
_geom_bond_publ_flag
Ga1 O3 5 1.949(2) no
Ga1 O3 . 1.949(2) yes
Ga1 O1 5 1.976(2) no
Ga1 O1 . 1.976(2) yes
Ga1 O4 . 1.977(2) yes
Ga1 O4 5 1.977(2) no
P1 O1 2_554 1.497(2) no
P1 O1 . 1.497(2) yes
P1 O2 . 1.580(2) yes
P1 O2 2_554 1.580(2) no
P2 O5 . 1.505(2) yes
P2 O3 . 1.518(2) yes
P2 O4 2 1.530(2) yes
P2 O6 . 1.6150(10) yes
O4 P2 2 1.530(2) no
O6 P2 2 1.6150(10) no
O2 H1 . .97(2) no
N1 C1 . 1.485(3) yes
N1 H2 . .890 ?
N1 H3 . .890 ?
N1 H4 . .890 ?
C1 C2 . 1.502(3) yes
C1 H5 . .970 ?
C1 H6 . .970 ?
C2 C1 2 1.502(3) no
C2 H7 . .970 ?
C2 H8 . .970 ?

loop_
_geom_hbond_atom_site_label_D
_geom_hbond_atom_site_label_H
_geom_hbond_atom_site_label_A
_geom_hbond_site_symmetry_A
_geom_hbond_distance_DH
_geom_hbond_distance_HA
_geom_hbond_distance_DA
_geom_hbond_angle_DHA
O2 H1 O5 8 .97(2) 1.56(2) 2.526(2) 179(4)
N1 H2 O2 7 .89 2.10 2.810(3) 136
N1 H3 O4 7 .89 2.00 2.862(3) 163
N1 H4 O5 7_455 .89 1.87 2.755(3) 175
